data_1511749
loop_
_publ_author_name
'Jung, W.'
'Mirgel, R.'

_publ_section_title
;
 Darstellung und Kristallstruktur des Natriumiridiumborids Na Ir3 B4
;
_journal_name_full 'Journal of the Less-Common Metals'
_journal_page_first 49
_journal_page_last 57
_journal_paper_doi 10.1016/0022-5088(88)90029-X
_journal_volume 143
_journal_year 1988
_chemical_formula_sum 'B4 Ir3 Na'
_chemical_name_systematic 'Na Ir3 B4'
_space_group_IT_number 67
_symmetry_space_group_name_Hall '-C 2a 2'
_symmetry_space_group_name_H-M 'C m m a'
_cell_angle_alpha 90
_cell_angle_beta 90
_cell_angle_gamma 90
_cell_formula_units_Z 8
_cell_length_a 11.366
_cell_length_b 9.916
_cell_length_c 8.271
_cell_volume 932.185
_citation_journal_id_ASTM JCOMAH
_cod_data_source_file boron4-x_85.cif
_cod_data_source_block B4Ir3Na1
_cod_original_cell_volume 932.1852
_cod_original_formula_sum 'B4 Ir3 Na1'
_cod_database_code 1511749

loop_
_symmetry_equiv_pos_as_xyz
x,y,z
-x+1/2,-y,z
x,-y,-z
-x+1/2,y,-z
-x,-y,-z
x-1/2,y,-z
-x,y,z
x-1/2,-y,z
x+1/2,y+1/2,z
-x+1,-y+1/2,z
x+1/2,-y+1/2,-z
-x+1,y+1/2,-z
-x+1/2,-y+1/2,-z
x,y+1/2,-z
-x+1/2,y+1/2,z
x,-y+1/2,z

loop_
_atom_site_label
_atom_site_type_symbol
_atom_site_fract_x
_atom_site_fract_y
_atom_site_fract_z
_atom_site_occupancy
_atom_site_U_iso_or_equiv
Ir1 Ir 0.25 0 0 1 0.0
B2 B 0.629 0.077 0.843 1 0.0
Na2 Na 0.423 0.25 0.196 0.5 0.0
Ir2 Ir 0.25 0 0.3348 1 0.0
B3 B 0.5 0.15 0.799 1 0.0
Ir4 Ir 0.5 0 0 1 0.0
Ir3 Ir 0.3589 0.25 0.6875 1 0.0
Na1 Na 0.5 0 0.5 1 0.0
B1 B 0.25 0.159 0.5 1 0.0
